data_4070181
loop_
_publ_author_name
'Zhang, Cheng'
'Wang, Zhong-Xia'

_publ_section_title
;
 N-Heterocyclic Carbene-Based Nickel Complexes: Synthesis and Catalysis in
 Cross-Couplings of Aryl Chlorides with ArMX (M = Mg or Zn)
;
_journal_issue 22
_journal_name_full Organometallics
_journal_page_first 6507
_journal_paper_doi 10.1021/om9006399
_journal_volume 28
_journal_year 2009
_chemical_formula_sum 'C58 H49 Cl3 N6 Ni P2'
_chemical_formula_weight 1057.03
_chemical_name_systematic
; 
 ? 
;
_space_group_IT_number 2
_symmetry_cell_setting triclinic
_symmetry_space_group_name_Hall '-P 1'
_symmetry_space_group_name_H-M 'P -1'
_atom_sites_solution_hydrogens geom
_atom_sites_solution_primary direct
_atom_sites_solution_secondary difmap
_audit_creation_method SHELXL-97
_cell_angle_alpha 85.1150(10)
_cell_angle_beta 86.0290(10)
_cell_angle_gamma 86.912(2)
_cell_formula_units_Z 2
_cell_length_a 10.9219(9)
_cell_length_b 13.4711(14)
_cell_length_c 18.6384(19)
_cell_measurement_reflns_used 2211
_cell_measurement_temperature 298(2)
_cell_measurement_theta_max 25.001
_cell_measurement_theta_min 2.353
_cell_volume 2722.6(5)
_computing_cell_refinement 'Bruker SMART'
_computing_data_collection 'Bruker SMART'
_computing_data_reduction 'Bruker SHELXTL'
_computing_molecular_graphics 'Bruker SHELXTL'
_computing_publication_material 'Bruker SHELXTL'
_computing_structure_refinement 'SHELXL-97 (Sheldrick, 1997)'
_computing_structure_solution 'SHELXS-97 (Sheldrick, 1990)'
_diffrn_ambient_temperature 298(2)
_diffrn_measured_fraction_theta_full 0.981
_diffrn_measured_fraction_theta_max 0.981
_diffrn_measurement_device_type 'CCD area detector'
_diffrn_measurement_method 'phi and omega scans'
_diffrn_radiation_monochromator graphite
_diffrn_radiation_source 'fine-focus sealed tube'
_diffrn_radiation_type MoK\a
_diffrn_radiation_wavelength 0.71073
_diffrn_reflns_av_R_equivalents 0.1052
_diffrn_reflns_av_sigmaI/netI 0.1832
_diffrn_reflns_limit_h_max 12
_diffrn_reflns_limit_h_min -12
_diffrn_reflns_limit_k_max 13
_diffrn_reflns_limit_k_min -16
_diffrn_reflns_limit_l_max 22
_diffrn_reflns_limit_l_min -21
_diffrn_reflns_number 14285
_diffrn_reflns_theta_full 25.02
_diffrn_reflns_theta_max 25.02
_diffrn_reflns_theta_min 1.52
_exptl_absorpt_coefficient_mu 0.605
_exptl_absorpt_correction_T_max 0.9420
_exptl_absorpt_correction_T_min 0.8989
_exptl_absorpt_correction_type multi-scan
_exptl_absorpt_process_details sadabs
_exptl_crystal_density_diffrn 1.289
_exptl_crystal_density_method 'not measured'
_exptl_crystal_F_000 1096
_exptl_crystal_size_max 0.18
_exptl_crystal_size_mid 0.12
_exptl_crystal_size_min 0.10
_refine_diff_density_max 1.194
_refine_diff_density_min -0.756
_refine_diff_density_rms 0.115
_refine_ls_extinction_method none
_refine_ls_goodness_of_fit_ref 1.012
_refine_ls_hydrogen_treatment constr
_refine_ls_matrix_type full
_refine_ls_number_parameters 631
_refine_ls_number_reflns 9415
_refine_ls_number_restraints 0
_refine_ls_restrained_S_all 1.012
_refine_ls_R_factor_all 0.1920
_refine_ls_R_factor_gt 0.1060
_refine_ls_shift/su_max 0.001
_refine_ls_shift/su_mean 0.000
_refine_ls_structure_factor_coef Fsqd
_refine_ls_weighting_details 'calc w=1/[\s^2^(Fo^2^)+(0.1055P)^2^+0.0000P] where P=(Fo^2^+2Fc^2^)/3'
_refine_ls_weighting_scheme calc
_refine_ls_wR_factor_gt 0.2335
_refine_ls_wR_factor_ref 0.2617
_reflns_number_gt 4105
_reflns_number_total 9415
_reflns_threshold_expression >2sigma(I)
_cod_data_source_file om9006399_si_001.cif
_cod_data_source_block 11
_cod_depositor_comments
;
The following automatic conversions were performed:

'_symmetry_cell_setting' value 'Triclinic' changed to 'triclinic'
according to /home/saulius/struct/CIF-dictionaries/cif_core.dic
dictionary named 'cif_core.dic' version 2.4.2 from 2011-04-26.

Automatic conversion script
Id: cif_fix_values 1715 2011-07-08 13:25:40Z adriana 
;
_cod_original_sg_symbol_H-M P-1
_cod_database_code 4070181

loop_
_symmetry_equiv_pos_as_xyz
'x, y, z'
'-x, -y, -z'

loop_
_atom_site_label
_atom_site_type_symbol
_atom_site_fract_x
_atom_site_fract_y
_atom_site_fract_z
_atom_site_U_iso_or_equiv
_atom_site_adp_type
_atom_site_occupancy
_atom_site_symmetry_multiplicity
_atom_site_calc_flag
_atom_site_refinement_flags
Ni1 Ni 0.63899(10) 0.15679(7) 0.23046(5) 0.0432(3) Uani 1 1 d .
P1 P 0.79848(19) 0.33890(15) 0.25576(12) 0.0422(5) Uani 1 1 d .
P2 P 0.5736(2) 0.31383(15) 0.34473(11) 0.0425(6) Uani 1 1 d .
Cl1 Cl 0.12336(18) 0.84747(14) 0.15267(10) 0.0451(5) Uani 1 1 d .
Cl2 Cl 0.8152(5) 0.2544(4) 0.6163(3) 0.188(2) Uani 1 1 d .
Cl3 Cl 1.0653(6) 0.1814(6) 0.6247(3) 0.244(3) Uani 1 1 d .
N1 N 0.7204(6) 0.2819(5) 0.2010(3) 0.0453(17) Uani 1 1 d .
N2 N 0.5869(6) 0.1935(5) 0.3273(3) 0.0482(18) Uani 1 1 d .
N3 N 0.7561(6) 0.1600(5) 0.0856(3) 0.0449(17) Uani 1 1 d .
N4 N 0.7921(7) 0.0181(5) 0.1446(4) 0.0503(18) Uani 1 1 d .
N5 N 0.5058(6) 0.0073(5) 0.3189(3) 0.0440(17) Uani 1 1 d .
N6 N 0.4468(6) 0.0137(5) 0.2103(4) 0.0468(17) Uani 1 1 d .
C1 C 0.6950(7) 0.3224(6) 0.1310(4) 0.044(2) Uani 1 1 d .
C2 C 0.7137(7) 0.2643(6) 0.0724(4) 0.045(2) Uani 1 1 d .
C3 C 0.7003(8) 0.3019(7) 0.0002(5) 0.059(2) Uani 1 1 d .
H3 H 0.7149 0.2609 -0.0375 0.071 Uiso 1 1 calc R
C4 C 0.6644(9) 0.4030(7) -0.0130(5) 0.063(3) Uani 1 1 d .
H4 H 0.6559 0.4307 -0.0599 0.076 Uiso 1 1 calc R
C5 C 0.6418(8) 0.4611(7) 0.0446(5) 0.061(3) Uani 1 1 d .
H5 H 0.6169 0.5278 0.0355 0.073 Uiso 1 1 calc R
C6 C 0.6550(7) 0.4234(6) 0.1152(4) 0.045(2) Uani 1 1 d .
H6 H 0.6374 0.4646 0.1526 0.054 Uiso 1 1 calc R
C7 C 0.7237(7) 0.1071(6) 0.1505(4) 0.041(2) Uani 1 1 d .
C8 C 0.8618(9) 0.0184(7) 0.0790(5) 0.062(3) Uani 1 1 d .
H8 H 0.9156 -0.0327 0.0639 0.075 Uiso 1 1 calc R
C9 C 0.8372(8) 0.1054(6) 0.0419(5) 0.056(2) Uani 1 1 d .
H9 H 0.8684 0.1255 -0.0044 0.067 Uiso 1 1 calc R
C10 C 0.7932(8) -0.0678(6) 0.1996(5) 0.055(2) Uani 1 1 d .
H10A H 0.7750 -0.0439 0.2470 0.066 Uiso 1 1 calc R
H10B H 0.8748 -0.1001 0.1988 0.066 Uiso 1 1 calc R
C11 C 0.7000(8) -0.1441(6) 0.1869(5) 0.051(2) Uani 1 1 d .
C12 C 0.6660(10) -0.1595(7) 0.1179(5) 0.071(3) Uani 1 1 d .
H12 H 0.7008 -0.1217 0.0784 0.086 Uiso 1 1 calc R
C13 C 0.5824(11) -0.2291(8) 0.1064(6) 0.089(4) Uani 1 1 d .
H13 H 0.5626 -0.2391 0.0599 0.107 Uiso 1 1 calc R
C14 C 0.5289(11) -0.2835(8) 0.1652(6) 0.082(3) Uani 1 1 d .
H14 H 0.4736 -0.3313 0.1582 0.098 Uiso 1 1 calc R
C15 C 0.5566(11) -0.2675(8) 0.2344(6) 0.081(3) Uani 1 1 d .
H15 H 0.5168 -0.3022 0.2738 0.097 Uiso 1 1 calc R
C16 C 0.6443(9) -0.1993(6) 0.2454(5) 0.062(3) Uani 1 1 d .
H16 H 0.6654 -0.1910 0.2920 0.075 Uiso 1 1 calc R
C17 C 0.6224(7) 0.1199(6) 0.3819(4) 0.045(2) Uani 1 1 d .
C18 C 0.5789(8) 0.0219(6) 0.3783(4) 0.044(2) Uani 1 1 d .
C19 C 0.6066(9) -0.0555(7) 0.4283(5) 0.064(3) Uani 1 1 d .
H19 H 0.5769 -0.1181 0.4244 0.077 Uiso 1 1 calc R
C20 C 0.6784(9) -0.0409(7) 0.4848(5) 0.066(3) Uani 1 1 d .
H20 H 0.6943 -0.0923 0.5199 0.079 Uiso 1 1 calc R
C21 C 0.7256(9) 0.0519(8) 0.4875(5) 0.068(3) Uani 1 1 d .
H21 H 0.7768 0.0620 0.5238 0.082 Uiso 1 1 calc R
C22 C 0.6985(8) 0.1288(7) 0.4379(5) 0.054(2) Uani 1 1 d .
H22 H 0.7323 0.1899 0.4415 0.065 Uiso 1 1 calc R
C23 C 0.5297(8) 0.0502(6) 0.2502(4) 0.047(2) Uani 1 1 d .
C24 C 0.3728(8) -0.0517(6) 0.2536(5) 0.057(2) Uani 1 1 d .
H24 H 0.3096 -0.0868 0.2383 0.068 Uiso 1 1 calc R
C25 C 0.4080(8) -0.0550(7) 0.3197(5) 0.057(2) Uani 1 1 d .
H25 H 0.3739 -0.0921 0.3598 0.068 Uiso 1 1 calc R
C26 C 0.4358(9) 0.0319(6) 0.1319(5) 0.059(2) Uani 1 1 d .
H26A H 0.4061 -0.0275 0.1142 0.071 Uiso 1 1 calc R
H26B H 0.5170 0.0422 0.1088 0.071 Uiso 1 1 calc R
C27 C 0.3502(8) 0.1216(7) 0.1085(4) 0.053(2) Uani 1 1 d .
C28 C 0.3918(9) 0.2196(7) 0.1059(5) 0.069(3) Uani 1 1 d .
H28 H 0.4692 0.2292 0.1212 0.083 Uiso 1 1 calc R
C29 C 0.3204(12) 0.3008(8) 0.0813(6) 0.082(3) Uani 1 1 d .
H29 H 0.3475 0.3649 0.0823 0.099 Uiso 1 1 calc R
C30 C 0.2075(13) 0.2862(9) 0.0550(5) 0.083(3) Uani 1 1 d .
H30 H 0.1601 0.3403 0.0359 0.099 Uiso 1 1 calc R
C31 C 0.1661(10) 0.1913(11) 0.0573(6) 0.089(4) Uani 1 1 d .
H31 H 0.0904 0.1816 0.0397 0.107 Uiso 1 1 calc R
C32 C 0.2367(9) 0.1084(8) 0.0860(5) 0.066(3) Uani 1 1 d .
H32 H 0.2059 0.0450 0.0894 0.079 Uiso 1 1 calc R
C33 C 0.7055(7) 0.3770(6) 0.3265(4) 0.046(2) Uani 1 1 d .
H33 H 0.7250 0.4285 0.3532 0.055 Uiso 1 1 calc R
C34 C 0.8797(7) 0.4409(6) 0.2075(5) 0.043(2) Uani 1 1 d .
C35 C 0.8555(9) 0.5394(7) 0.2264(5) 0.065(3) Uani 1 1 d .
H35 H 0.8013 0.5517 0.2657 0.078 Uiso 1 1 calc R
C36 C 0.9116(10) 0.6181(8) 0.1871(6) 0.078(3) Uani 1 1 d .
H36 H 0.8981 0.6823 0.2018 0.093 Uiso 1 1 calc R
C37 C 0.9866(9) 0.6029(7) 0.1267(6) 0.072(3) Uani 1 1 d .
H37 H 1.0223 0.6564 0.0998 0.086 Uiso 1 1 calc R
C38 C 1.0089(8) 0.5062(7) 0.1063(5) 0.062(3) Uani 1 1 d .
H38 H 1.0594 0.4952 0.0652 0.074 Uiso 1 1 calc R
C39 C 0.9569(8) 0.4265(6) 0.1463(5) 0.058(2) Uani 1 1 d .
H39 H 0.9735 0.3623 0.1322 0.070 Uiso 1 1 calc R
C40 C 0.9196(7) 0.2482(6) 0.2872(5) 0.047(2) Uani 1 1 d .
C41 C 0.9696(8) 0.1747(6) 0.2435(5) 0.057(2) Uani 1 1 d .
H41 H 0.9420 0.1724 0.1976 0.068 Uiso 1 1 calc R
C42 C 1.0597(10) 0.1052(7) 0.2671(6) 0.077(3) Uani 1 1 d .
H42 H 1.0946 0.0584 0.2369 0.092 Uiso 1 1 calc R
C43 C 1.0962(11) 0.1068(9) 0.3363(8) 0.097(4) Uani 1 1 d .
H43 H 1.1516 0.0576 0.3542 0.117 Uiso 1 1 calc R
C44 C 1.0497(10) 0.1834(10) 0.3807(6) 0.091(4) Uani 1 1 d .
H44 H 1.0785 0.1876 0.4261 0.109 Uiso 1 1 calc R
C45 C 0.9615(9) 0.2504(8) 0.3548(5) 0.068(3) Uani 1 1 d .
H45 H 0.9288 0.2992 0.3840 0.082 Uiso 1 1 calc R
C46 C 0.5135(8) 0.3303(6) 0.4372(4) 0.047(2) Uani 1 1 d .
C47 C 0.3895(10) 0.3118(7) 0.4567(5) 0.070(3) Uani 1 1 d .
H47 H 0.3408 0.2875 0.4237 0.084 Uiso 1 1 calc R
C48 C 0.3401(11) 0.3299(9) 0.5256(6) 0.085(3) Uani 1 1 d .
H48 H 0.2577 0.3186 0.5376 0.102 Uiso 1 1 calc R
C49 C 0.4090(14) 0.3638(8) 0.5760(6) 0.091(4) Uani 1 1 d .
H49 H 0.3750 0.3739 0.6221 0.109 Uiso 1 1 calc R
C50 C 0.5306(14) 0.3829(8) 0.5567(6) 0.087(4) Uani 1 1 d .
H50 H 0.5778 0.4082 0.5900 0.105 Uiso 1 1 calc R
C51 C 0.5841(10) 0.3653(7) 0.4887(5) 0.068(3) Uani 1 1 d .
H51 H 0.6667 0.3768 0.4775 0.081 Uiso 1 1 calc R
C52 C 0.4465(7) 0.3642(6) 0.2937(4) 0.043(2) Uani 1 1 d .
C53 C 0.3493(8) 0.3073(7) 0.2779(5) 0.060(2) Uani 1 1 d .
H53 H 0.3569 0.2381 0.2848 0.072 Uiso 1 1 calc R
C54 C 0.2398(9) 0.3536(8) 0.2518(6) 0.074(3) Uani 1 1 d .
H54 H 0.1754 0.3156 0.2418 0.088 Uiso 1 1 calc R
C55 C 0.2306(9) 0.4571(9) 0.2415(6) 0.083(3) Uani 1 1 d .
H55 H 0.1580 0.4888 0.2264 0.100 Uiso 1 1 calc R
C56 C 0.3283(9) 0.5136(7) 0.2536(5) 0.069(3) Uani 1 1 d .
H56 H 0.3223 0.5824 0.2438 0.083 Uiso 1 1 calc R
C57 C 0.4341(8) 0.4691(6) 0.2797(4) 0.050(2) Uani 1 1 d .
H57 H 0.4982 0.5083 0.2884 0.060 Uiso 1 1 calc R
C58 C 0.9296(17) 0.2338(17) 0.6681(10) 0.195(9) Uani 1 1 d .
H58A H 0.9043 0.1890 0.7093 0.233 Uiso 1 1 calc R
H58B H 0.9486 0.2963 0.6861 0.233 Uiso 1 1 calc R

loop_
_atom_site_aniso_label
_atom_site_aniso_U_11
_atom_site_aniso_U_22
_atom_site_aniso_U_33
_atom_site_aniso_U_23
_atom_site_aniso_U_13
_atom_site_aniso_U_12
Ni1 0.0543(7) 0.0253(6) 0.0498(7) -0.0005(5) -0.0052(5) -0.0030(5)
P1 0.0408(13) 0.0327(12) 0.0532(13) 0.0010(10) -0.0078(11) -0.0033(10)
P2 0.0478(14) 0.0316(12) 0.0479(13) -0.0012(10) -0.0054(11) -0.0008(10)
Cl1 0.0515(13) 0.0374(11) 0.0465(11) -0.0016(9) -0.0007(10) -0.0100(9)
Cl2 0.156(4) 0.189(5) 0.223(5) 0.015(4) -0.069(4) -0.034(4)
Cl3 0.168(5) 0.325(9) 0.212(6) 0.092(6) 0.012(5) 0.016(6)
N1 0.056(5) 0.034(4) 0.048(4) 0.000(3) -0.014(3) -0.005(3)
N2 0.059(5) 0.032(4) 0.052(4) 0.008(3) -0.016(4) 0.006(3)
N3 0.045(4) 0.031(4) 0.058(4) -0.002(3) 0.005(4) -0.005(3)
N4 0.064(5) 0.032(4) 0.052(4) 0.004(3) 0.004(4) -0.001(3)
N5 0.045(4) 0.032(4) 0.054(4) 0.005(3) -0.008(4) -0.007(3)
N6 0.053(5) 0.038(4) 0.050(4) 0.001(3) -0.008(4) -0.011(3)
C1 0.046(5) 0.040(5) 0.050(5) -0.003(4) -0.012(4) -0.008(4)
C2 0.048(5) 0.039(5) 0.047(5) 0.008(4) -0.011(4) -0.009(4)
C3 0.071(7) 0.050(6) 0.058(6) -0.007(5) -0.004(5) -0.011(5)
C4 0.090(8) 0.049(6) 0.049(6) 0.015(5) -0.017(5) -0.002(5)
C5 0.068(7) 0.046(6) 0.070(7) 0.014(5) -0.027(5) 0.001(5)
C6 0.045(5) 0.033(5) 0.058(5) 0.002(4) -0.014(4) 0.000(4)
C7 0.033(5) 0.034(5) 0.056(5) 0.008(4) -0.006(4) -0.009(4)
C8 0.076(7) 0.042(6) 0.067(6) -0.009(5) 0.018(5) -0.001(5)
C9 0.065(6) 0.043(5) 0.057(5) -0.004(4) 0.017(5) -0.003(5)
C10 0.059(6) 0.037(5) 0.066(6) 0.007(4) -0.010(5) -0.003(4)
C11 0.060(6) 0.027(4) 0.065(6) -0.006(4) 0.013(5) 0.000(4)
C12 0.102(9) 0.054(6) 0.058(6) 0.001(5) 0.003(6) -0.017(6)
C13 0.124(10) 0.081(8) 0.067(7) -0.009(6) -0.005(7) -0.041(8)
C14 0.093(9) 0.056(7) 0.096(8) 0.003(6) -0.009(7) -0.025(6)
C15 0.105(9) 0.058(7) 0.077(8) 0.012(6) 0.000(7) -0.014(6)
C16 0.078(7) 0.040(5) 0.068(6) 0.005(5) -0.002(5) -0.005(5)
C17 0.041(5) 0.035(5) 0.057(5) 0.003(4) -0.003(4) 0.006(4)
C18 0.056(5) 0.033(5) 0.040(5) 0.006(4) -0.006(4) 0.011(4)
C19 0.080(7) 0.052(6) 0.060(6) 0.010(5) -0.013(5) -0.005(5)
C20 0.095(8) 0.046(6) 0.055(6) 0.015(5) -0.021(6) 0.005(5)
C21 0.078(7) 0.070(7) 0.055(6) 0.006(5) -0.031(5) 0.020(6)
C22 0.064(6) 0.042(5) 0.057(6) -0.003(4) -0.015(5) 0.002(4)
C23 0.053(6) 0.039(5) 0.051(5) -0.008(4) -0.004(4) 0.001(4)
C24 0.041(5) 0.044(5) 0.085(7) 0.001(5) -0.002(5) -0.012(4)
C25 0.052(6) 0.053(6) 0.063(6) 0.014(5) -0.001(5) -0.003(5)
C26 0.082(7) 0.032(5) 0.067(6) -0.005(4) -0.020(5) -0.004(5)
C27 0.057(6) 0.048(6) 0.053(5) -0.005(4) -0.011(5) 0.002(5)
C28 0.074(7) 0.052(6) 0.080(7) 0.017(5) -0.018(6) -0.011(5)
C29 0.117(10) 0.045(6) 0.081(8) 0.015(6) -0.009(7) -0.004(7)
C30 0.116(10) 0.062(8) 0.066(7) 0.001(6) -0.010(7) 0.038(7)
C31 0.066(8) 0.126(12) 0.079(8) -0.020(8) -0.032(6) 0.019(8)
C32 0.055(6) 0.077(7) 0.067(7) 0.004(5) -0.025(5) -0.003(5)
C33 0.045(5) 0.036(5) 0.058(5) -0.015(4) -0.004(4) 0.001(4)
C34 0.024(4) 0.034(5) 0.070(6) 0.006(4) -0.006(4) -0.003(3)
C35 0.068(7) 0.043(6) 0.084(7) 0.003(5) 0.003(5) -0.014(5)
C36 0.096(9) 0.047(6) 0.087(8) 0.001(5) 0.008(7) -0.005(6)
C37 0.076(7) 0.034(6) 0.105(8) 0.014(6) -0.010(7) -0.012(5)
C38 0.044(6) 0.072(7) 0.066(6) 0.009(5) 0.003(5) -0.009(5)
C39 0.051(6) 0.036(5) 0.086(7) 0.000(5) 0.005(5) -0.009(4)
C40 0.032(5) 0.044(5) 0.063(6) 0.012(4) -0.005(4) -0.008(4)
C41 0.069(6) 0.036(5) 0.065(6) -0.006(4) -0.011(5) 0.010(5)
C42 0.079(8) 0.050(6) 0.096(9) 0.016(6) -0.012(7) 0.022(5)
C43 0.096(9) 0.075(9) 0.111(10) 0.042(8) -0.027(8) 0.033(7)
C44 0.075(8) 0.123(11) 0.071(8) 0.013(7) -0.022(6) 0.025(8)
C45 0.073(7) 0.083(8) 0.046(6) 0.013(5) -0.031(5) 0.015(6)
C46 0.052(6) 0.037(5) 0.051(5) 0.008(4) -0.006(4) -0.001(4)
C47 0.091(8) 0.054(6) 0.061(6) 0.006(5) 0.001(6) 0.000(6)
C48 0.085(8) 0.090(9) 0.074(8) -0.003(7) 0.019(7) 0.003(7)
C49 0.139(12) 0.066(8) 0.063(7) -0.004(6) 0.010(8) 0.014(8)
C50 0.136(12) 0.074(8) 0.051(7) -0.003(6) -0.017(7) 0.006(8)
C51 0.078(7) 0.071(7) 0.052(6) -0.005(5) -0.006(5) 0.010(6)
C52 0.050(5) 0.040(5) 0.040(5) -0.003(4) -0.004(4) -0.002(4)
C53 0.057(6) 0.059(6) 0.064(6) 0.008(5) -0.015(5) -0.011(5)
C54 0.048(6) 0.078(8) 0.096(8) 0.003(6) -0.026(6) -0.006(6)
C55 0.047(6) 0.092(9) 0.106(9) 0.016(7) -0.017(6) 0.007(6)
C56 0.061(7) 0.053(6) 0.090(8) 0.017(5) -0.007(6) 0.004(5)
C57 0.045(5) 0.039(5) 0.063(6) 0.006(4) -0.011(4) 0.006(4)
C58 0.137(16) 0.26(3) 0.177(18) 0.045(17) -0.042(15) -0.025(16)

loop_
_atom_type_symbol
_atom_type_description
_atom_type_scat_dispersion_real
_atom_type_scat_dispersion_imag
_atom_type_scat_source
C C 0.0033 0.0016 'International Tables Vol C Tables 4.2.6.8 and 6.1.1.4'
H H 0.0000 0.0000 'International Tables Vol C Tables 4.2.6.8 and 6.1.1.4'
N N 0.0061 0.0033 'International Tables Vol C Tables 4.2.6.8 and 6.1.1.4'
P P 0.1023 0.0942 'International Tables Vol C Tables 4.2.6.8 and 6.1.1.4'
Cl Cl 0.1484 0.1585 'International Tables Vol C Tables 4.2.6.8 and 6.1.1.4'
Ni Ni 0.3393 1.1124 'International Tables Vol C Tables 4.2.6.8 and 6.1.1.4'

loop_
_geom_angle_atom_site_label_1
_geom_angle_atom_site_label_2
_geom_angle_atom_site_label_3
_geom_angle
C7 Ni1 C23 96.7(3)
C7 Ni1 N2 165.0(3)
C23 Ni1 N2 85.8(3)
C7 Ni1 N1 86.0(3)
C23 Ni1 N1 167.6(3)
N2 Ni1 N1 94.8(3)
N1 P1 C33 110.8(4)
N1 P1 C34 111.0(4)
C33 P1 C34 112.3(4)
N1 P1 C40 106.3(4)
C33 P1 C40 111.0(4)
C34 P1 C40 105.2(3)
N2 P2 C33 114.5(4)
N2 P2 C52 104.0(3)
C33 P2 C52 114.0(4)
N2 P2 C46 112.4(4)
C33 P2 C46 109.6(4)
C52 P2 C46 101.5(4)
C1 N1 P1 123.4(5)
C1 N1 Ni1 113.5(5)
P1 N1 Ni1 122.9(4)
C17 N2 P2 119.8(5)
C17 N2 Ni1 112.7(5)
P2 N2 Ni1 120.3(4)
C7 N3 C9 112.3(7)
C7 N3 C2 120.1(7)
C9 N3 C2 127.4(6)
C7 N4 C8 111.4(7)
C7 N4 C10 125.6(7)
C8 N4 C10 123.0(7)
C23 N5 C25 109.7(7)
C23 N5 C18 123.2(7)
C25 N5 C18 127.0(7)
C23 N6 C24 110.0(7)
C23 N6 C26 127.5(7)
C24 N6 C26 122.4(7)
C2 C1 N1 120.5(7)
C2 C1 C6 116.3(7)
N1 C1 C6 123.1(7)
C1 C2 C3 123.6(8)
C1 C2 N3 118.6(7)
C3 C2 N3 117.7(8)
C4 C3 C2 117.9(8)
C4 C3 H3 121.0
C2 C3 H3 121.0
C5 C4 C3 119.3(8)
C5 C4 H4 120.4
C3 C4 H4 120.4
C4 C5 C6 122.3(9)
C4 C5 H5 118.9
C6 C5 H5 118.9
C5 C6 C1 120.5(8)
C5 C6 H6 119.8
C1 C6 H6 119.8
N3 C7 N4 101.9(7)
N3 C7 Ni1 126.9(6)
N4 C7 Ni1 129.9(6)
C9 C8 N4 107.5(8)
C9 C8 H8 126.3
N4 C8 H8 126.3
C8 C9 N3 106.9(7)
C8 C9 H9 126.6
N3 C9 H9 126.6
N4 C10 C11 112.3(7)
N4 C10 H10A 109.1
C11 C10 H10A 109.1
N4 C10 H10B 109.1
C11 C10 H10B 109.1
H10A C10 H10B 107.9
C16 C11 C12 118.0(8)
C16 C11 C10 119.8(8)
C12 C11 C10 122.2(8)
C13 C12 C11 122.2(9)
C13 C12 H12 118.9
C11 C12 H12 118.9
C14 C13 C12 118.8(10)
C14 C13 H13 120.6
C12 C13 H13 120.6
C13 C14 C15 120.6(10)
C13 C14 H14 119.7
C15 C14 H14 119.7
C14 C15 C16 120.2(9)
C14 C15 H15 119.9
C16 C15 H15 119.9
C11 C16 C15 120.1(9)
C11 C16 H16 119.9
C15 C16 H16 119.9
C22 C17 N2 128.5(8)
C22 C17 C18 114.9(7)
N2 C17 C18 116.6(7)
C19 C18 C17 121.9(8)
C19 C18 N5 121.0(8)
C17 C18 N5 117.1(7)
C18 C19 C20 120.5(9)
C18 C19 H19 119.7
C20 C19 H19 119.7
C21 C20 C19 118.4(8)
C21 C20 H20 120.8
C19 C20 H20 120.8
C22 C21 C20 121.2(9)
C22 C21 H21 119.4
C20 C21 H21 119.4
C21 C22 C17 122.9(9)
C21 C22 H22 118.5
C17 C22 H22 118.5
N6 C23 N5 105.0(7)
N6 C23 Ni1 132.1(6)
N5 C23 Ni1 121.8(6)
C25 C24 N6 107.9(7)
C25 C24 H24 126.1
N6 C24 H24 126.1
C24 C25 N5 107.5(7)
C24 C25 H25 126.3
N5 C25 H25 126.3
N6 C26 C27 115.2(7)
N6 C26 H26A 108.5
C27 C26 H26A 108.5
N6 C26 H26B 108.5
C27 C26 H26B 108.5
H26A C26 H26B 107.5
C32 C27 C28 118.7(9)
C32 C27 C26 121.2(8)
C28 C27 C26 120.0(8)
C29 C28 C27 121.5(10)
C29 C28 H28 119.2
C27 C28 H28 119.2
C28 C29 C30 119.3(10)
C28 C29 H29 120.3
C30 C29 H29 120.3
C31 C30 C29 119.6(10)
C31 C30 H30 120.2
C29 C30 H30 120.2
C30 C31 C32 121.0(10)
C30 C31 H31 119.5
C32 C31 H31 119.5
C27 C32 C31 119.7(10)
C27 C32 H32 120.2
C31 C32 H32 120.2
P1 C33 P2 115.3(4)
P1 C33 H33 122.4
P2 C33 H33 122.4
C39 C34 C35 117.8(8)
C39 C34 P1 121.5(6)
C35 C34 P1 120.4(7)
C36 C35 C34 120.6(9)
C36 C35 H35 119.7
C34 C35 H35 119.7
C37 C36 C35 120.9(10)
C37 C36 H36 119.6
C35 C36 H36 119.6
C36 C37 C38 119.1(9)
C36 C37 H37 120.5
C38 C37 H37 120.5
C39 C38 C37 120.7(9)
C39 C38 H38 119.6
C37 C38 H38 119.6
C38 C39 C34 120.8(9)
C38 C39 H39 119.6
C34 C39 H39 119.6
C45 C40 C41 118.4(8)
C45 C40 P1 120.5(7)
C41 C40 P1 121.1(7)
C42 C41 C40 121.5(9)
C42 C41 H41 119.3
C40 C41 H41 119.3
C43 C42 C41 118.7(11)
C43 C42 H42 120.7
C41 C42 H42 120.7
C42 C43 C44 120.7(10)
C42 C43 H43 119.7
C44 C43 H43 119.7
C45 C44 C43 118.2(10)
C45 C44 H44 120.9
C43 C44 H44 120.9
C44 C45 C40 122.4(11)
C44 C45 H45 118.8
C40 C45 H45 118.8
C51 C46 C47 118.3(9)
C51 C46 P2 122.7(7)
C47 C46 P2 118.9(7)
C48 C47 C46 119.7(10)
C48 C47 H47 120.2
C46 C47 H47 120.2
C49 C48 C47 122.0(12)
C49 C48 H48 119.0
C47 C48 H48 119.0
C48 C49 C50 118.3(11)
C48 C49 H49 120.9
C50 C49 H49 120.9
C49 C50 C51 121.7(11)
C49 C50 H50 119.2
C51 C50 H50 119.2
C50 C51 C46 120.0(10)
C50 C51 H51 120.0
C46 C51 H51 120.0
C53 C52 C57 118.1(8)
C53 C52 P2 123.4(6)
C57 C52 P2 117.7(6)
C52 C53 C54 121.0(9)
C52 C53 H53 119.5
C54 C53 H53 119.5
C55 C54 C53 118.5(9)
C55 C54 H54 120.7
C53 C54 H54 120.7
C56 C55 C54 120.8(9)
C56 C55 H55 119.6
C54 C55 H55 119.6
C57 C56 C55 120.8(9)
C57 C56 H56 119.6
C55 C56 H56 119.6
C56 C57 C52 120.7(8)
C56 C57 H57 119.7
C52 C57 H57 119.7
Cl2 C58 Cl3 114.1(12)
Cl2 C58 H58A 108.7
Cl3 C58 H58A 108.7
Cl2 C58 H58B 108.7
Cl3 C58 H58B 108.7
H58A C58 H58B 107.6

loop_
_geom_bond_atom_site_label_1
_geom_bond_atom_site_label_2
_geom_bond_distance
Ni1 C7 1.853(8)
Ni1 C23 1.912(8)
Ni1 N2 1.951(7)
Ni1 N1 1.967(6)
P1 N1 1.638(6)
P1 C33 1.704(8)
P1 C34 1.815(8)
P1 C40 1.843(8)
P2 N2 1.677(7)
P2 C33 1.712(8)
P2 C52 1.807(8)
P2 C46 1.828(9)
Cl2 C58 1.630(16)
Cl3 C58 1.78(2)
N1 C1 1.412(9)
N2 C17 1.418(9)
N3 C7 1.385(9)
N3 C9 1.386(10)
N3 C2 1.461(10)
N4 C7 1.387(10)
N4 C8 1.395(10)
N4 C10 1.479(10)
N5 C23 1.372(10)
N5 C25 1.391(10)
N5 C18 1.442(10)
N6 C23 1.348(9)
N6 C24 1.395(10)
N6 C26 1.474(10)
C1 C2 1.395(11)
C1 C6 1.419(11)
C2 C3 1.412(11)
C3 C4 1.403(12)
C3 H3 0.9300
C4 C5 1.381(12)
C4 H4 0.9300
C5 C6 1.384(11)
C5 H5 0.9300
C6 H6 0.9300
C8 C9 1.333(11)
C8 H8 0.9300
C9 H9 0.9300
C10 C11 1.528(11)
C10 H10A 0.9700
C10 H10B 0.9700
C11 C16 1.390(11)
C11 C12 1.399(12)
C12 C13 1.383(13)
C12 H12 0.9300
C13 C14 1.377(14)
C13 H13 0.9300
C14 C15 1.383(13)
C14 H14 0.9300
C15 C16 1.399(13)
C15 H15 0.9300
C16 H16 0.9300
C17 C22 1.395(11)
C17 C18 1.435(11)
C18 C19 1.374(11)
C19 C20 1.388(12)
C19 H19 0.9300
C20 C21 1.385(13)
C20 H20 0.9300
C21 C22 1.362(12)
C21 H21 0.9300
C22 H22 0.9300
C24 C25 1.313(11)
C24 H24 0.9300
C25 H25 0.9300
C26 C27 1.539(12)
C26 H26A 0.9700
C26 H26B 0.9700
C27 C32 1.361(11)
C27 C28 1.415(12)
C28 C29 1.374(13)
C28 H28 0.9300
C29 C30 1.388(15)
C29 H29 0.9300
C30 C31 1.375(15)
C30 H30 0.9300
C31 C32 1.411(14)
C31 H31 0.9300
C32 H32 0.9300
C33 H33 0.9300
C34 C39 1.391(11)
C34 C35 1.409(12)
C35 C36 1.383(12)
C35 H35 0.9300
C36 C37 1.368(13)
C36 H36 0.9300
C37 C38 1.393(13)
C37 H37 0.9300
C38 C39 1.380(11)
C38 H38 0.9300
C39 H39 0.9300
C40 C45 1.372(11)
C40 C41 1.400(11)
C41 C42 1.389(12)
C41 H41 0.9300
C42 C43 1.377(15)
C42 H42 0.9300
C43 C44 1.428(16)
C43 H43 0.9300
C44 C45 1.368(13)
C44 H44 0.9300
C45 H45 0.9300
C46 C51 1.400(12)
C46 C47 1.407(12)
C47 C48 1.395(13)
C47 H47 0.9300
C48 C49 1.366(15)
C48 H48 0.9300
C49 C50 1.384(16)
C49 H49 0.9300
C50 C51 1.391(13)
C50 H50 0.9300
C51 H51 0.9300
C52 C53 1.404(11)
C52 C57 1.416(11)
C53 C54 1.416(12)
C53 H53 0.9300
C54 C55 1.391(14)
C54 H54 0.9300
C55 C56 1.385(13)
C55 H55 0.9300
C56 C57 1.372(11)
C56 H56 0.9300
C57 H57 0.9300
C58 H58A 0.9700
C58 H58B 0.9700

loop_
_geom_torsion_atom_site_label_1
_geom_torsion_atom_site_label_2
_geom_torsion_atom_site_label_3
_geom_torsion_atom_site_label_4
_geom_torsion
C33 P1 N1 C1 110.5(7)
C34 P1 N1 C1 -15.0(8)
C40 P1 N1 C1 -128.8(7)
C33 P1 N1 Ni1 -63.2(5)
C34 P1 N1 Ni1 171.4(4)
C40 P1 N1 Ni1 57.5(5)
C7 Ni1 N1 C1 58.8(6)
C23 Ni1 N1 C1 -44.2(17)
N2 Ni1 N1 C1 -136.2(6)
C7 Ni1 N1 P1 -127.0(5)
C23 Ni1 N1 P1 130.0(13)
N2 Ni1 N1 P1 38.0(5)
C33 P2 N2 C17 89.9(7)
C52 P2 N2 C17 -145.0(6)
C46 P2 N2 C17 -36.0(7)
C33 P2 N2 Ni1 -58.1(5)
C52 P2 N2 Ni1 67.0(5)
C46 P2 N2 Ni1 176.0(4)
C7 Ni1 N2 C17 -35.2(14)
C23 Ni1 N2 C17 64.8(6)
N1 Ni1 N2 C17 -127.7(5)
C7 Ni1 N2 P2 114.9(11)
C23 Ni1 N2 P2 -145.1(5)
N1 Ni1 N2 P2 22.4(4)
P1 N1 C1 C2 133.0(7)
Ni1 N1 C1 C2 -52.9(9)
P1 N1 C1 C6 -44.2(10)
Ni1 N1 C1 C6 129.9(7)
N1 C1 C2 C3 -174.4(7)
C6 C1 C2 C3 3.0(12)
N1 C1 C2 N3 2.0(11)
C6 C1 C2 N3 179.4(7)
C7 N3 C2 C1 30.6(10)
C9 N3 C2 C1 -143.5(8)
C7 N3 C2 C3 -152.8(7)
C9 N3 C2 C3 33.1(11)
C1 C2 C3 C4 -1.1(13)
N3 C2 C3 C4 -177.5(7)
C2 C3 C4 C5 -1.0(13)
C3 C4 C5 C6 0.9(14)
C4 C5 C6 C1 1.2(13)
C2 C1 C6 C5 -3.0(11)
N1 C1 C6 C5 174.3(7)
C9 N3 C7 N4 1.4(9)
C2 N3 C7 N4 -173.5(6)
C9 N3 C7 Ni1 169.3(6)
C2 N3 C7 Ni1 -5.6(10)
C8 N4 C7 N3 0.0(9)
C10 N4 C7 N3 -180.0(7)
C8 N4 C7 Ni1 -167.4(6)
C10 N4 C7 Ni1 12.7(12)
C23 Ni1 C7 N3 135.5(7)
N2 Ni1 C7 N3 -126.0(11)
N1 Ni1 C7 N3 -32.3(7)
C23 Ni1 C7 N4 -60.0(7)
N2 Ni1 C7 N4 38.5(15)
N1 Ni1 C7 N4 132.1(7)
C7 N4 C8 C9 -1.4(10)
C10 N4 C8 C9 178.5(8)
N4 C8 C9 N3 2.2(10)
C7 N3 C9 C8 -2.4(10)
C2 N3 C9 C8 172.1(8)
C7 N4 C10 C11 93.0(9)
C8 N4 C10 C11 -87.0(10)
N4 C10 C11 C16 -148.4(8)
N4 C10 C11 C12 30.3(12)
C16 C11 C12 C13 -1.8(15)
C10 C11 C12 C13 179.5(10)
C11 C12 C13 C14 1.5(18)
C12 C13 C14 C15 1.1(19)
C13 C14 C15 C16 -3.3(18)
C12 C11 C16 C15 -0.4(14)
C10 C11 C16 C15 178.4(9)
C14 C15 C16 C11 2.9(16)
P2 N2 C17 C22 -31.0(11)
Ni1 N2 C17 C22 119.3(8)
P2 N2 C17 C18 151.7(6)
Ni1 N2 C17 C18 -58.0(8)
C22 C17 C18 C19 2.7(12)
N2 C17 C18 C19 -179.6(8)
C22 C17 C18 N5 -176.5(7)
N2 C17 C18 N5 1.2(10)
C23 N5 C18 C19 -140.4(9)
C25 N5 C18 C19 35.3(12)
C23 N5 C18 C17 38.8(11)
C25 N5 C18 C17 -145.5(8)
C17 C18 C19 C20 0.0(14)
N5 C18 C19 C20 179.2(9)
C18 C19 C20 C21 -2.8(15)
C19 C20 C21 C22 2.8(15)
C20 C21 C22 C17 0.2(14)
N2 C17 C22 C21 179.8(8)
C18 C17 C22 C21 -2.8(12)
C24 N6 C23 N5 -0.4(9)
C26 N6 C23 N5 -176.8(7)
C24 N6 C23 Ni1 -168.4(7)
C26 N6 C23 Ni1 15.3(13)
C25 N5 C23 N6 -0.1(9)
C18 N5 C23 N6 176.3(7)
C25 N5 C23 Ni1 169.4(6)
C18 N5 C23 Ni1 -14.2(11)
C7 Ni1 C23 N6 -58.9(9)
N2 Ni1 C23 N6 136.0(8)
N1 Ni1 C23 N6 43(2)
C7 Ni1 C23 N5 134.9(7)
N2 Ni1 C23 N5 -30.2(7)
N1 Ni1 C23 N5 -123.3(13)
C23 N6 C24 C25 0.8(10)
C26 N6 C24 C25 177.3(8)
N6 C24 C25 N5 -0.8(10)
C23 N5 C25 C24 0.5(10)
C18 N5 C25 C24 -175.6(8)
C23 N6 C26 C27 -90.9(10)
C24 N6 C26 C27 93.2(9)
N6 C26 C27 C32 -105.1(9)
N6 C26 C27 C28 78.8(10)
C32 C27 C28 C29 0.0(14)
C26 C27 C28 C29 176.2(9)
C27 C28 C29 C30 -3.3(16)
C28 C29 C30 C31 3.3(17)
C29 C30 C31 C32 -0.1(17)
C28 C27 C32 C31 3.2(14)
C26 C27 C32 C31 -172.9(8)
C30 C31 C32 C27 -3.3(16)
N1 P1 C33 P2 22.4(6)
C34 P1 C33 P2 147.1(4)
C40 P1 C33 P2 -95.5(5)
N2 P2 C33 P1 32.6(6)
C52 P2 C33 P1 -87.0(5)
C46 P2 C33 P1 160.0(4)
N1 P1 C34 C39 -52.9(8)
C33 P1 C34 C39 -177.5(7)
C40 P1 C34 C39 61.6(8)
N1 P1 C34 C35 119.8(7)
C33 P1 C34 C35 -4.8(8)
C40 P1 C34 C35 -125.6(7)
C39 C34 C35 C36 -3.0(13)
P1 C34 C35 C36 -176.0(8)
C34 C35 C36 C37 3.5(16)
C35 C36 C37 C38 -1.8(16)
C36 C37 C38 C39 -0.4(15)
C37 C38 C39 C34 0.8(14)
C35 C34 C39 C38 0.9(13)
P1 C34 C39 C38 173.8(7)
N1 P1 C40 C45 -148.8(7)
C33 P1 C40 C45 -28.2(8)
C34 P1 C40 C45 93.4(7)
N1 P1 C40 C41 30.3(7)
C33 P1 C40 C41 150.8(7)
C34 P1 C40 C41 -87.5(7)
C45 C40 C41 C42 0.0(13)
P1 C40 C41 C42 -179.1(7)
C40 C41 C42 C43 2.6(14)
C41 C42 C43 C44 -5.0(16)
C42 C43 C44 C45 4.7(18)
C43 C44 C45 C40 -2.1(16)
C41 C40 C45 C44 -0.2(14)
P1 C40 C45 C44 178.8(8)
N2 P2 C46 C51 112.4(8)
C33 P2 C46 C51 -16.1(9)
C52 P2 C46 C51 -137.0(8)
N2 P2 C46 C47 -70.7(7)
C33 P2 C46 C47 160.8(6)
C52 P2 C46 C47 39.9(7)
C51 C46 C47 C48 1.0(13)
P2 C46 C47 C48 -176.0(7)
C46 C47 C48 C49 -1.2(16)
C47 C48 C49 C50 1.7(17)
C48 C49 C50 C51 -2.1(17)
C49 C50 C51 C46 2.0(15)
C47 C46 C51 C50 -1.4(13)
P2 C46 C51 C50 175.5(7)
N2 P2 C52 C53 29.2(8)
C33 P2 C52 C53 154.6(7)
C46 P2 C52 C53 -87.7(8)
N2 P2 C52 C57 -161.9(6)
C33 P2 C52 C57 -36.5(7)
C46 P2 C52 C57 81.2(7)
C57 C52 C53 C54 -2.7(12)
P2 C52 C53 C54 166.2(7)
C52 C53 C54 C55 0.5(14)
C53 C54 C55 C56 2.7(16)
C54 C55 C56 C57 -3.6(16)
C55 C56 C57 C52 1.3(14)
C53 C52 C57 C56 1.8(12)
P2 C52 C57 C56 -167.7(7)
